data_4339942
loop_
_publ_author_name
'Tamura, Motoshi'
'Matsuura, Noriyuki'
'Kawamoto, Tatsuya'
'Konno, Takumi'

_publ_section_title
;
 Thiolato-bridged RuIIAgIRuII trinuclear complex composed of
 bis(bipyridine)ruthenium(II) units with chelating 2-aminoethanethiolate:
 conversion to a disulfide-bridged RuIIRuII dinuclear complex.
;
_journal_issue 17
_journal_name_full 'Inorganic chemistry'
_journal_page_first 6834
_journal_page_last 6836
_journal_paper_doi 10.1021/ic700572r
_journal_volume 46
_journal_year 2007
_chemical_formula_sum 'C44 H46 F24 N10 O P4 Ru2 S2'
_chemical_formula_weight 1577.05
_chemical_name_systematic
; 
 ? 
;
_space_group_IT_number 14
_symmetry_cell_setting monoclinic
_symmetry_space_group_name_Hall '-P 2ybc'
_symmetry_space_group_name_H-M 'P 1 21/c 1'
_atom_sites_solution_hydrogens geom
_atom_sites_solution_primary direct
_atom_sites_solution_secondary difmap
_audit_creation_method SHELXL-97
_cell_angle_alpha 90.00
_cell_angle_beta 114.890(13)
_cell_angle_gamma 90.00
_cell_formula_units_Z 2
_cell_length_a 13.802(6)
_cell_length_b 17.587(7)
_cell_length_c 12.701(5)
_cell_measurement_reflns_used 11891
_cell_measurement_temperature 200(2)
_cell_measurement_theta_max 27.4
_cell_measurement_theta_min 3.1
_cell_volume 2797(2)
_computing_cell_refinement PROCESS-AUTO
_computing_data_collection PROCESS-AUTO
_computing_data_reduction CrystalStructure
_computing_structure_refinement 'SHELXL-97 (Sheldrick, 1997)'
_computing_structure_solution SIR92
_diffrn_ambient_temperature 200(2)
_diffrn_detector_area_resol_mean 10.00
_diffrn_measured_fraction_theta_full 0.976
_diffrn_measured_fraction_theta_max 0.976
_diffrn_measurement_device_type 'Rigaku RAXIS-RAPID'
_diffrn_measurement_method \w
_diffrn_radiation_monochromator graphite
_diffrn_radiation_source 'fine-focus sealed tube'
_diffrn_radiation_type MoK\a
_diffrn_radiation_wavelength 0.71075
_diffrn_reflns_av_R_equivalents 0.1100
_diffrn_reflns_av_sigmaI/netI 0.0883
_diffrn_reflns_limit_h_max 17
_diffrn_reflns_limit_h_min -17
_diffrn_reflns_limit_k_max 22
_diffrn_reflns_limit_k_min -21
_diffrn_reflns_limit_l_max 16
_diffrn_reflns_limit_l_min -16
_diffrn_reflns_number 26007
_diffrn_reflns_theta_full 27.48
_diffrn_reflns_theta_max 27.48
_diffrn_reflns_theta_min 3.09
_exptl_absorpt_coefficient_mu 0.857
_exptl_absorpt_correction_T_max 0.9346
_exptl_absorpt_correction_T_min 0.8473
_exptl_absorpt_correction_type empirical
_exptl_crystal_colour red-brown
_exptl_crystal_density_diffrn 1.873
_exptl_crystal_density_method 'not measured'
_exptl_crystal_description plate
_exptl_crystal_F_000 1568
_exptl_crystal_size_max 0.20
_exptl_crystal_size_mid 0.10
_exptl_crystal_size_min 0.08
_refine_diff_density_max 0.689
_refine_diff_density_min -0.816
_refine_diff_density_rms 0.113
_refine_ls_extinction_method none
_refine_ls_goodness_of_fit_ref 1.022
_refine_ls_hydrogen_treatment 'riding model'
_refine_ls_matrix_type full
_refine_ls_number_parameters 410
_refine_ls_number_reflns 6267
_refine_ls_number_restraints 14
_refine_ls_restrained_S_all 1.029
_refine_ls_R_factor_all 0.1262
_refine_ls_R_factor_gt 0.0738
_refine_ls_shift/su_max 0.000
_refine_ls_shift/su_mean 0.000
_refine_ls_structure_factor_coef Fsqd
_refine_ls_weighting_details 'calc w=1/[\s^2^(Fo^2^)+(0.0607P)^2^+8.5668P] where P=(Fo^2^+2Fc^2^)/3'
_refine_ls_weighting_scheme calc
_refine_ls_wR_factor_gt 0.1459
_refine_ls_wR_factor_ref 0.1681
_reflns_number_gt 3942
_reflns_number_total 6267
_reflns_threshold_expression >2sigma(I)
_cod_data_source_file ic700572r-file004.cif
_cod_data_source_block '[2]'
_cod_depositor_comments
;
The following automatic conversions were performed:
'_atom_site_symetry_multiplicity' tag replaced with
'_atom_site_symmetry_multiplicity'.

Automatic conversion script
Id: cif_correct_tags 1440 2010-10-19 06:21:57Z saulius 

The following automatic conversions were performed:

'_symmetry_cell_setting' value 'Monoclinic' changed to 'monoclinic'
according to
/usr/data/users/saulius/automatic-downloads/retrospective/ACS/lib/dictionaries/cif_core.dic
dictionary named 'cif_core.dic' version 2.4.2 from 2011-04-26.

Automatic conversion script
Id: cif_fix_values 2281 2013-09-26 08:29:07Z andrius 
;
_cod_original_sg_symbol_H-M P21/c
_cod_database_code 4339942

loop_
_symmetry_equiv_pos_as_xyz
'x, y, z'
'-x, y+1/2, -z+1/2'
'-x, -y, -z'
'x, -y-1/2, z-1/2'

loop_
_atom_site_label
_atom_site_type_symbol
_atom_site_fract_x
_atom_site_fract_y
_atom_site_fract_z
_atom_site_U_iso_or_equiv
_atom_site_adp_type
_atom_site_occupancy
_atom_site_symmetry_multiplicity
_atom_site_calc_flag
_atom_site_refinement_flags
_atom_site_disorder_assembly
_atom_site_disorder_group
Ru1 Ru 0.22756(4) 0.03055(3) 0.13626(4) 0.03553(17) Uani 1 1 d . . .
S1 S 0.04576(12) 0.03705(9) 0.07175(15) 0.0432(4) Uani 1 1 d . . .
N1 N 0.2146(4) 0.1473(3) 0.0868(5) 0.0453(13) Uani 1 1 d . . .
H1 H 0.2658 0.1746 0.1459 0.054 Uiso 1 1 calc R . .
H2 H 0.2286 0.1518 0.0224 0.054 Uiso 1 1 calc R . .
N2 N 0.2546(4) -0.0827(3) 0.1806(5) 0.0376(12) Uani 1 1 d . . .
N3 N 0.2136(4) -0.0171(3) -0.0199(5) 0.0366(12) Uani 1 1 d . . .
N4 N 0.2544(4) 0.0666(3) 0.3011(5) 0.0449(13) Uani 1 1 d . . .
N5 N 0.3912(4) 0.0434(3) 0.2108(5) 0.0430(13) Uani 1 1 d . . .
C1 C 0.0202(5) 0.1263(4) -0.0110(7) 0.0526(19) Uani 1 1 d . . .
H3 H 0.0210 0.1174 -0.0876 0.063 Uiso 1 1 calc R . .
H4 H -0.0503 0.1473 -0.0234 0.063 Uiso 1 1 calc R . .
C2 C 0.1087(5) 0.1810(4) 0.0605(8) 0.064(2) Uani 1 1 d . . .
H5 H 0.1008 0.2290 0.0170 0.077 Uiso 1 1 calc R . .
H6 H 0.1030 0.1929 0.1339 0.077 Uiso 1 1 calc R . .
C3 C 0.2821(5) -0.1116(4) 0.2860(6) 0.0469(17) Uani 1 1 d . . .
H7 H 0.2757 -0.0804 0.3437 0.056 Uiso 1 1 calc R . .
C4 C 0.3198(5) -0.1852(4) 0.3158(7) 0.0552(19) Uani 1 1 d . . .
H8 H 0.3392 -0.2033 0.3925 0.066 Uiso 1 1 calc R . .
C5 C 0.3286(6) -0.2312(4) 0.2340(7) 0.060(2) Uani 1 1 d . . .
H9 H 0.3553 -0.2816 0.2529 0.072 Uiso 1 1 calc R . .
C6 C 0.2984(6) -0.2035(4) 0.1240(7) 0.0560(19) Uani 1 1 d . . .
H10 H 0.3028 -0.2351 0.0655 0.067 Uiso 1 1 calc R . .
C7 C 0.2613(5) -0.1295(4) 0.0978(6) 0.0403(15) Uani 1 1 d . . .
C8 C 0.2262(5) -0.0935(4) -0.0165(6) 0.0400(15) Uani 1 1 d . . .
C9 C 0.2044(5) -0.1356(4) -0.1174(6) 0.0493(17) Uani 1 1 d . . .
H11 H 0.2145 -0.1891 -0.1134 0.059 Uiso 1 1 calc R . .
C10 C 0.1682(6) -0.0988(5) -0.2222(6) 0.0544(19) Uani 1 1 d . . .
H12 H 0.1510 -0.1267 -0.2918 0.065 Uiso 1 1 calc R . .
C11 C 0.1572(5) -0.0218(5) -0.2255(6) 0.0538(19) Uani 1 1 d . . .
H13 H 0.1333 0.0048 -0.2971 0.065 Uiso 1 1 calc R . .
C12 C 0.1813(5) 0.0169(4) -0.1231(6) 0.0431(16) Uani 1 1 d . . .
H14 H 0.1745 0.0707 -0.1261 0.052 Uiso 1 1 calc R . .
C13 C 0.1822(7) 0.0740(4) 0.3453(7) 0.059(2) Uani 1 1 d . . .
H15 H 0.1097 0.0628 0.2966 0.070 Uiso 1 1 calc R . .
C14 C 0.2075(7) 0.0970(5) 0.4575(7) 0.067(2) Uani 1 1 d . . .
H16 H 0.1536 0.1026 0.4849 0.080 Uiso 1 1 calc R . .
C15 C 0.3133(8) 0.1117(5) 0.5291(7) 0.074(3) Uani 1 1 d . . .
H17 H 0.3332 0.1272 0.6071 0.089 Uiso 1 1 calc R . .
C16 C 0.3902(7) 0.1038(5) 0.4869(7) 0.070(2) Uani 1 1 d . . .
H18 H 0.4631 0.1141 0.5350 0.083 Uiso 1 1 calc R . .
C17 C 0.3591(6) 0.0807(4) 0.3739(6) 0.0501(18) Uani 1 1 d . . .
C18 C 0.4351(5) 0.0680(4) 0.3219(6) 0.0467(17) Uani 1 1 d . . .
C19 C 0.5445(6) 0.0793(4) 0.3794(7) 0.064(2) Uani 1 1 d . . .
H19 H 0.5747 0.0982 0.4566 0.077 Uiso 1 1 calc R . .
C20 C 0.6096(6) 0.0630(5) 0.3239(8) 0.072(3) Uani 1 1 d . . .
H20 H 0.6847 0.0696 0.3633 0.086 Uiso 1 1 calc R . .
C21 C 0.5655(5) 0.0378(4) 0.2134(8) 0.061(2) Uani 1 1 d . . .
H21 H 0.6096 0.0266 0.1746 0.074 Uiso 1 1 calc R . .
C22 C 0.4559(5) 0.0283(4) 0.1565(6) 0.0513(17) Uani 1 1 d . . .
H22 H 0.4253 0.0109 0.0785 0.062 Uiso 1 1 calc R . .
P1 P 0.06576(16) -0.14145(11) 0.41615(18) 0.0542(5) Uani 1 1 d . . .
F1 F 0.0735(4) -0.1942(3) 0.5218(4) 0.0860(15) Uani 1 1 d . . .
F2 F 0.0748(5) -0.0688(3) 0.4921(5) 0.108(2) Uani 1 1 d . . .
F3 F -0.0595(4) -0.1396(3) 0.3690(5) 0.0879(16) Uani 1 1 d . . .
F4 F 0.0589(4) -0.2159(3) 0.3439(5) 0.0962(17) Uani 1 1 d . . .
F5 F 0.1933(3) -0.1440(3) 0.4666(4) 0.0843(15) Uani 1 1 d . . .
F6 F 0.0600(3) -0.0887(3) 0.3127(4) 0.0748(13) Uani 1 1 d . . .
P2 P 0.5767(3) -0.18429(18) 0.1107(3) 0.0658(9) Uiso 0.85 1 d PD . .
F7 F 0.6200(9) -0.1941(7) 0.0176(10) 0.120(3) Uiso 0.70 1 d P A 1
F8 F 0.6640(9) -0.1194(6) 0.1732(11) 0.117(3) Uiso 0.70 1 d P A 1
F9 F 0.4933(8) -0.1241(6) 0.0416(10) 0.124(4) Uiso 0.70 1 d P A 1
F10 F 0.5393(6) -0.1674(5) 0.2094(7) 0.108(3) Uiso 0.85 1 d P A .
F11 F 0.4961(7) -0.2490(6) 0.0597(9) 0.094(3) Uiso 0.70 1 d P A 1
F12 F 0.6623(8) -0.2427(5) 0.1970(8) 0.095(3) Uiso 0.70 1 d P A 1
F13 F 0.6352(16) -0.1120(10) 0.097(3) 0.037(6) Uiso 0.15 1 d PD A 2
F14 F 0.6825(15) -0.2385(12) 0.165(2) 0.045(7) Uiso 0.15 1 d PD A 2
F15 F 0.4626(12) -0.1496(11) 0.0076(17) 0.029(5) Uiso 0.15 1 d PD B 2
F16 F 0.5842(17) -0.2187(12) -0.0128(16) 0.036(6) Uiso 0.15 1 d PD C 2
F17 F 0.5039(16) -0.2627(11) 0.099(2) 0.035(6) Uiso 0.15 1 d PD A 2
P3 P 0.6151(11) -0.1918(7) 0.1251(11) 0.032(3) Uiso 0.15 1 d P A 3
F18 F 0.606(3) -0.247(2) 0.225(3) 0.087(10) Uiso 0.15 1 d P A 3
F19 F 0.526(2) -0.1382(17) 0.162(3) 0.054(7) Uiso 0.15 1 d P A 3
F20 F 0.623(3) -0.120(2) 0.043(4) 0.082(12) Uiso 0.15 1 d P A 3
F21 F 0.703(3) -0.2265(19) 0.103(3) 0.079(9) Uiso 0.15 1 d P A 3
F22 F 0.531(3) -0.2382(19) 0.018(3) 0.072(9) Uiso 0.15 1 d P A 3
F23 F 0.7001(17) -0.1422(12) 0.226(2) 0.030(5) Uiso 0.15 1 d P A 3
O1 O 0.1476(9) 0.2806(7) 0.3589(10) 0.081(3) Uani 0.50 1 d P . .

loop_
_atom_site_aniso_label
_atom_site_aniso_U_11
_atom_site_aniso_U_22
_atom_site_aniso_U_33
_atom_site_aniso_U_23
_atom_site_aniso_U_13
_atom_site_aniso_U_12
Ru1 0.0318(3) 0.0344(3) 0.0339(3) -0.0047(2) 0.0074(2) -0.0034(2)
S1 0.0365(8) 0.0406(9) 0.0501(10) -0.0112(8) 0.0161(7) -0.0040(7)
N1 0.037(3) 0.040(3) 0.050(4) -0.001(3) 0.010(3) -0.002(2)
N2 0.028(2) 0.040(3) 0.037(3) 0.005(2) 0.006(2) -0.003(2)
N3 0.028(2) 0.035(3) 0.042(3) 0.004(2) 0.010(2) 0.003(2)
N4 0.055(3) 0.036(3) 0.040(3) -0.006(2) 0.016(3) -0.006(2)
N5 0.047(3) 0.033(3) 0.035(3) 0.002(2) 0.004(2) -0.002(2)
C1 0.037(3) 0.038(4) 0.065(5) -0.003(3) 0.004(3) 0.003(3)
C2 0.043(4) 0.043(4) 0.095(7) -0.004(4) 0.019(4) 0.002(3)
C3 0.045(4) 0.045(4) 0.041(4) 0.001(3) 0.008(3) -0.008(3)
C4 0.048(4) 0.051(5) 0.051(5) 0.010(4) 0.006(4) -0.007(3)
C5 0.064(5) 0.043(4) 0.072(6) 0.015(4) 0.029(4) 0.007(3)
C6 0.065(5) 0.036(4) 0.072(6) 0.002(4) 0.034(4) 0.008(3)
C7 0.035(3) 0.039(4) 0.044(4) -0.003(3) 0.015(3) -0.001(3)
C8 0.036(3) 0.042(4) 0.042(4) -0.002(3) 0.016(3) 0.000(3)
C9 0.054(4) 0.048(4) 0.047(5) -0.015(3) 0.021(3) -0.002(3)
C10 0.055(4) 0.065(5) 0.042(4) -0.012(4) 0.018(4) -0.009(4)
C11 0.044(4) 0.071(6) 0.038(4) -0.003(4) 0.009(3) -0.001(3)
C12 0.034(3) 0.047(4) 0.042(4) 0.004(3) 0.010(3) -0.005(3)
C13 0.075(5) 0.052(5) 0.051(5) -0.009(4) 0.028(4) -0.008(4)
C14 0.096(7) 0.061(5) 0.056(5) -0.011(4) 0.044(5) -0.007(5)
C15 0.119(8) 0.058(5) 0.036(5) -0.010(4) 0.022(5) -0.008(5)
C16 0.083(6) 0.065(6) 0.047(5) -0.005(4) 0.013(4) -0.016(4)
C17 0.061(4) 0.035(4) 0.037(4) -0.008(3) 0.004(3) -0.011(3)
C18 0.049(4) 0.033(4) 0.041(4) -0.003(3) 0.002(3) -0.002(3)
C19 0.054(5) 0.059(5) 0.049(5) -0.009(4) -0.007(4) -0.004(4)
C20 0.041(4) 0.062(5) 0.084(7) 0.000(5) -0.001(4) -0.005(4)
C21 0.036(4) 0.062(5) 0.074(6) 0.002(4) 0.011(4) 0.002(3)
C22 0.040(4) 0.056(4) 0.049(4) -0.007(4) 0.010(3) -0.004(3)
P1 0.0561(11) 0.0514(12) 0.0487(12) -0.0010(9) 0.0158(9) -0.0026(9)
F1 0.092(4) 0.084(4) 0.077(4) 0.024(3) 0.030(3) -0.019(3)
F2 0.178(6) 0.074(4) 0.079(4) -0.022(3) 0.062(4) -0.007(4)
F3 0.061(3) 0.082(4) 0.118(5) 0.018(3) 0.035(3) 0.006(2)
F4 0.092(4) 0.079(4) 0.092(4) -0.033(3) 0.013(3) 0.013(3)
F5 0.054(3) 0.108(4) 0.071(3) 0.022(3) 0.006(2) -0.012(2)
F6 0.073(3) 0.093(4) 0.054(3) 0.022(3) 0.022(2) 0.003(3)
O1 0.080(8) 0.076(8) 0.068(8) -0.011(6) 0.014(6) 0.003(6)

loop_
_atom_type_symbol
_atom_type_description
_atom_type_scat_dispersion_real
_atom_type_scat_dispersion_imag
_atom_type_scat_source
C C 0.0033 0.0016 'International Tables Vol C Tables 4.2.6.8 and 6.1.1.4'
H H 0.0000 0.0000 'International Tables Vol C Tables 4.2.6.8 and 6.1.1.4'
F F 0.0171 0.0103 'International Tables Vol C Tables 4.2.6.8 and 6.1.1.4'
N N 0.0061 0.0033 'International Tables Vol C Tables 4.2.6.8 and 6.1.1.4'
P P 0.1023 0.0942 'International Tables Vol C Tables 4.2.6.8 and 6.1.1.4'
Ru Ru -1.2594 0.8363 'International Tables Vol C Tables 4.2.6.8 and 6.1.1.4'
S S 0.1246 0.1234 'International Tables Vol C Tables 4.2.6.8 and 6.1.1.4'
O O 0.0106 0.0060 'International Tables Vol C Tables 4.2.6.8 and 6.1.1.4'

loop_
_geom_angle_atom_site_label_1
_geom_angle_atom_site_label_2
_geom_angle_atom_site_label_3
_geom_angle
_geom_angle_site_symmetry_1
_geom_angle_site_symmetry_3
N5 Ru1 N2 86.73(18) . .
N5 Ru1 N4 78.8(2) . .
N2 Ru1 N4 94.9(2) . .
N5 Ru1 N3 97.2(2) . .
N2 Ru1 N3 78.8(2) . .
N4 Ru1 N3 172.8(2) . .
N5 Ru1 N1 88.28(19) . .
N2 Ru1 N1 173.8(2) . .
N4 Ru1 N1 87.7(2) . .
N3 Ru1 N1 98.3(2) . .
N5 Ru1 S1 169.18(15) . .
N2 Ru1 S1 101.00(13) . .
N4 Ru1 S1 92.85(16) . .
N3 Ru1 S1 91.79(13) . .
N1 Ru1 S1 84.44(14) . .
C1 S1 S1 97.4(2) . 3
C1 S1 Ru1 99.5(2) . .
S1 S1 Ru1 115.76(11) 3 .
C2 N1 Ru1 113.9(4) . .
C3 N2 C7 117.4(6) . .
C3 N2 Ru1 125.9(5) . .
C7 N2 Ru1 115.7(4) . .
C12 N3 C8 117.4(6) . .
C12 N3 Ru1 127.8(4) . .
C8 N3 Ru1 114.2(4) . .
C13 N4 C17 117.2(6) . .
C13 N4 Ru1 127.3(5) . .
C17 N4 Ru1 115.3(5) . .
C18 N5 C22 119.2(6) . .
C18 N5 Ru1 116.0(5) . .
C22 N5 Ru1 124.8(4) . .
C2 C1 S1 106.6(5) . .
N1 C2 C1 110.6(6) . .
N2 C3 C4 123.2(7) . .
C5 C4 C3 119.3(7) . .
C4 C5 C6 118.7(7) . .
C5 C6 C7 120.2(7) . .
N2 C7 C6 121.1(6) . .
N2 C7 C8 113.6(5) . .
C6 C7 C8 125.3(6) . .
N3 C8 C9 121.4(6) . .
N3 C8 C7 116.4(6) . .
C9 C8 C7 122.2(6) . .
C10 C9 C8 119.3(7) . .
C11 C10 C9 119.3(7) . .
C10 C11 C12 118.9(7) . .
N3 C12 C11 123.6(6) . .
N4 C13 C14 123.6(8) . .
C13 C14 C15 118.2(8) . .
C14 C15 C16 119.8(8) . .
C17 C16 C15 118.8(8) . .
N4 C17 C16 122.3(7) . .
N4 C17 C18 114.7(6) . .
C16 C17 C18 123.0(7) . .
N5 C18 C19 120.4(7) . .
N5 C18 C17 115.2(6) . .
C19 C18 C17 124.4(7) . .
C20 C19 C18 119.9(7) . .
C21 C20 C19 119.5(7) . .
C20 C21 C22 119.8(8) . .
N5 C22 C21 121.2(7) . .
F3 P1 F2 90.4(3) . .
F3 P1 F4 90.5(3) . .
F2 P1 F4 178.0(3) . .
F3 P1 F6 90.5(3) . .
F2 P1 F6 89.8(3) . .
F4 P1 F6 92.0(3) . .
F3 P1 F1 90.3(3) . .
F2 P1 F1 89.8(3) . .
F4 P1 F1 88.4(3) . .
F6 P1 F1 179.1(3) . .
F3 P1 F5 178.8(3) . .
F2 P1 F5 89.3(3) . .
F4 P1 F5 89.8(3) . .
F6 P1 F5 90.6(3) . .
F1 P1 F5 88.5(3) . .
P3 P2 F19 130(2) . .
P3 P2 F22 99(2) . .
F19 P2 F22 129.1(19) . .
P3 P2 F11 115.3(16) . .
F19 P2 F11 102.1(12) . .
P3 P2 F9 144.5(17) . .
F19 P2 F9 57.5(13) . .
F22 P2 F9 91.2(14) . .
F11 P2 F9 92.0(6) . .
P3 P2 F7 63.8(16) . .
F19 P2 F7 148.5(14) . .
F22 P2 F7 58.3(15) . .
F11 P2 F7 92.3(6) . .
F9 P2 F7 94.5(6) . .
P3 P2 F13 74.7(17) . .
F19 P2 F13 87.9(15) . .
F22 P2 F13 121.1(18) . .
F11 P2 F13 151.7(12) . .
F9 P2 F13 70.9(9) . .
F7 P2 F13 67.6(11) . .
P3 P2 F10 114.3(17) . .
F22 P2 F10 127.1(16) . .
F11 P2 F10 93.1(5) . .
F9 P2 F10 84.6(5) . .
F7 P2 F10 174.6(6) . .
F13 P2 F10 107.1(11) . .
F19 P2 F12 115.2(14) . .
F22 P2 F12 94.7(13) . .
F11 P2 F12 90.4(5) . .
F9 P2 F12 172.7(6) . .
F7 P2 F12 92.3(6) . .
F13 P2 F12 109.4(10) . .
F10 P2 F12 88.3(5) . .
P3 P2 F8 63.1(15) . .
F19 P2 F8 77.2(12) . .
F22 P2 F8 148.6(16) . .
F11 P2 F8 175.8(6) . .
F9 P2 F8 91.1(6) . .
F7 P2 F8 90.4(6) . .
F10 P2 F8 84.3(5) . .
F12 P2 F8 86.2(6) . .
F19 P2 F14 132.6(17) . .
F22 P2 F14 88.2(16) . .
F11 P2 F14 96.1(9) . .
F9 P2 F14 164.6(11) . .
F7 P2 F14 72.2(11) . .
F13 P2 F14 96.3(10) . .
F10 P2 F14 107.9(11) . .
F8 P2 F14 81.6(9) . .
P3 P2 F17 108.6(17) . .
F19 P2 F17 96.6(14) . .
F22 P2 F17 49.3(17) . .
F9 P2 F17 103.9(9) . .
F7 P2 F17 104.8(9) . .
F13 P2 F17 169.9(14) . .
F10 P2 F17 80.6(9) . .
F12 P2 F17 76.9(9) . .
F8 P2 F17 157.6(10) . .
F14 P2 F17 87.3(10) . .
F19 F10 P2 63(2) . .
F19 F10 F18 128(3) . .
P2 F10 F18 65.1(14) . .
F19 F10 P3 73(2) . .
F18 F10 P3 56.2(14) . .
P2 P3 F21 149(2) . .
P2 P3 F23 117(2) . .
F21 P3 F23 89.8(17) . .
P2 P3 F22 62.8(19) . .
F21 P3 F22 89.1(19) . .
F23 P3 F22 176.1(18) . .
P2 P3 F18 91(2) . .
F21 P3 F18 104(2) . .
F23 P3 F18 88.7(16) . .
F22 P3 F18 95.2(19) . .
P2 P3 F20 85(2) . .
F21 P3 F20 85(2) . .
F23 P3 F20 82.4(17) . .
F22 P3 F20 94(2) . .
F18 P3 F20 167(2) . .
F21 P3 F19 170.7(18) . .
F23 P3 F19 81.7(13) . .
F22 P3 F19 99.2(18) . .
F18 P3 F19 79.9(17) . .
F20 P3 F19 89.8(18) . .
P2 P3 F10 51.3(14) . .
F21 P3 F10 156.7(17) . .
F23 P3 F10 79.1(9) . .
F22 P3 F10 103.3(16) . .
F18 P3 F10 56.1(14) . .
F20 P3 F10 112.9(16) . .
F10 F18 P3 67.8(15) . .
F10 F18 P2 55.4(12) . .
F10 F19 P2 89(3) . .
F10 F19 P3 83(2) . .

loop_
_geom_bond_atom_site_label_1
_geom_bond_atom_site_label_2
_geom_bond_distance
_geom_bond_site_symmetry_2
Ru1 N5 2.060(5) .
Ru1 N2 2.061(5) .
Ru1 N4 2.066(6) .
Ru1 N3 2.086(5) .
Ru1 N1 2.133(5) .
Ru1 S1 2.2913(19) .
S1 C1 1.838(7) .
S1 S1 2.163(3) 3
N1 C2 1.479(8) .
N2 C3 1.330(8) .
N2 C7 1.369(8) .
N3 C12 1.334(8) .
N3 C8 1.354(8) .
N4 C13 1.341(9) .
N4 C17 1.371(8) .
N5 C18 1.352(8) .
N5 C22 1.364(9) .
C1 C2 1.519(9) .
C3 C4 1.386(10) .
C4 C5 1.363(10) .
C5 C6 1.368(10) .
C6 C7 1.387(9) .
C7 C8 1.466(9) .
C8 C9 1.399(9) .
C9 C10 1.371(10) .
C10 C11 1.361(10) .
C11 C12 1.379(9) .
C13 C14 1.377(10) .
C14 C15 1.382(12) .
C15 C16 1.383(12) .
C16 C17 1.374(10) .
C17 C18 1.472(10) .
C18 C19 1.387(9) .
C19 C20 1.386(12) .
C20 C21 1.348(11) .
C21 C22 1.385(9) .
P1 F3 1.574(5) .
P1 F2 1.575(5) .
P1 F4 1.578(5) .
P1 F6 1.584(5) .
P1 F1 1.598(5) .
P1 F5 1.601(5) .
P2 P3 0.501(13) .
P2 F19 1.40(3) .
P2 F22 1.44(3) .
P2 F11 1.532(10) .
P2 F9 1.538(11) .
P2 F7 1.543(11) .
P2 F13 1.554(17) .
P2 F10 1.573(8) .
P2 F12 1.602(9) .
P2 F8 1.607(11) .
P2 F14 1.634(16) .
P2 F17 1.677(17) .
F10 F19 0.76(3) .
F10 F18 1.65(4) .
F10 P3 1.836(15) .
P3 F21 1.48(4) .
P3 F23 1.58(2) .
P3 F22 1.60(4) .
P3 F18 1.65(4) .
P3 F20 1.67(4) .
P3 F19 1.76(3) .

loop_
_geom_torsion_atom_site_label_1
_geom_torsion_atom_site_label_2
_geom_torsion_atom_site_label_3
_geom_torsion_atom_site_label_4
_geom_torsion
_geom_torsion_site_symmetry_1
_geom_torsion_site_symmetry_4
N5 Ru1 S1 C1 63.4(9) . .
N2 Ru1 S1 C1 -161.6(3) . .
N4 Ru1 S1 C1 102.8(3) . .
N3 Ru1 S1 C1 -82.7(3) . .
N1 Ru1 S1 C1 15.4(3) . .
N5 Ru1 S1 S1 166.4(8) . 3
N2 Ru1 S1 S1 -58.6(2) . 3
N4 Ru1 S1 S1 -154.11(19) . 3
N3 Ru1 S1 S1 20.33(19) . 3
N1 Ru1 S1 S1 118.5(2) . 3
N5 Ru1 N1 C2 -160.2(5) . .
N4 Ru1 N1 C2 -81.3(5) . .
N3 Ru1 N1 C2 102.8(5) . .
S1 Ru1 N1 C2 11.8(5) . .
N5 Ru1 N2 C3 77.1(5) . .
N4 Ru1 N2 C3 -1.4(5) . .
N3 Ru1 N2 C3 175.1(5) . .
S1 Ru1 N2 C3 -95.3(5) . .
N5 Ru1 N2 C7 -91.7(4) . .
N4 Ru1 N2 C7 -170.2(4) . .
N3 Ru1 N2 C7 6.3(4) . .
S1 Ru1 N2 C7 95.9(4) . .
N5 Ru1 N3 C12 -102.9(5) . .
N2 Ru1 N3 C12 171.9(5) . .
N1 Ru1 N3 C12 -13.6(5) . .
S1 Ru1 N3 C12 71.1(5) . .
N5 Ru1 N3 C8 86.3(4) . .
N2 Ru1 N3 C8 1.1(4) . .
N1 Ru1 N3 C8 175.6(4) . .
S1 Ru1 N3 C8 -99.7(4) . .
N5 Ru1 N4 C13 -176.4(6) . .
N2 Ru1 N4 C13 -90.7(6) . .
N1 Ru1 N4 C13 94.9(6) . .
S1 Ru1 N4 C13 10.6(6) . .
N5 Ru1 N4 C17 0.3(4) . .
N2 Ru1 N4 C17 86.0(5) . .
N1 Ru1 N4 C17 -88.4(5) . .
S1 Ru1 N4 C17 -172.7(4) . .
N2 Ru1 N5 C18 -96.4(5) . .
N4 Ru1 N5 C18 -0.7(4) . .
N3 Ru1 N5 C18 -174.6(4) . .
N1 Ru1 N5 C18 87.3(5) . .
S1 Ru1 N5 C18 39.6(11) . .
N2 Ru1 N5 C22 83.0(5) . .
N4 Ru1 N5 C22 178.7(6) . .
N3 Ru1 N5 C22 4.8(5) . .
N1 Ru1 N5 C22 -93.3(5) . .
S1 Ru1 N5 C22 -141.0(7) . .
S1 S1 C1 C2 -158.8(5) 3 .
Ru1 S1 C1 C2 -41.0(5) . .
Ru1 N1 C2 C1 -42.8(8) . .
S1 C1 C2 N1 55.8(8) . .
C7 N2 C3 C4 2.0(9) . .
Ru1 N2 C3 C4 -166.7(5) . .
N2 C3 C4 C5 -0.6(10) . .
C3 C4 C5 C6 -1.0(11) . .
C4 C5 C6 C7 1.1(11) . .
C3 N2 C7 C6 -1.7(9) . .
Ru1 N2 C7 C6 168.0(5) . .
C3 N2 C7 C8 178.2(5) . .
Ru1 N2 C7 C8 -12.0(6) . .
C5 C6 C7 N2 0.2(10) . .
C5 C6 C7 C8 -179.7(6) . .
C12 N3 C8 C9 -1.1(8) . .
Ru1 N3 C8 C9 170.8(5) . .
C12 N3 C8 C7 -179.7(5) . .
Ru1 N3 C8 C7 -7.9(6) . .
N2 C7 C8 N3 13.2(8) . .
C6 C7 C8 N3 -166.9(6) . .
N2 C7 C8 C9 -165.5(6) . .
C6 C7 C8 C9 14.4(10) . .
N3 C8 C9 C10 -0.8(10) . .
C7 C8 C9 C10 177.8(6) . .
C8 C9 C10 C11 1.8(10) . .
C9 C10 C11 C12 -1.0(10) . .
C8 N3 C12 C11 2.0(9) . .
Ru1 N3 C12 C11 -168.5(5) . .
C10 C11 C12 N3 -1.0(10) . .
C17 N4 C13 C14 2.0(11) . .
Ru1 N4 C13 C14 178.6(6) . .
N4 C13 C14 C15 -1.3(12) . .
C13 C14 C15 C16 0.6(13) . .
C14 C15 C16 C17 -0.5(13) . .
C13 N4 C17 C16 -1.9(10) . .
Ru1 N4 C17 C16 -178.9(6) . .
C13 N4 C17 C18 177.2(6) . .
Ru1 N4 C17 C18 0.2(7) . .
C15 C16 C17 N4 1.2(12) . .
C15 C16 C17 C18 -177.8(7) . .
C22 N5 C18 C19 1.4(10) . .
Ru1 N5 C18 C19 -179.2(5) . .
C22 N5 C18 C17 -178.4(6) . .
Ru1 N5 C18 C17 1.0(7) . .
N4 C17 C18 N5 -0.8(9) . .
C16 C17 C18 N5 178.3(7) . .
N4 C17 C18 C19 179.5(6) . .
C16 C17 C18 C19 -1.5(11) . .
N5 C18 C19 C20 -2.0(11) . .
C17 C18 C19 C20 177.7(7) . .
C18 C19 C20 C21 1.4(13) . .
C19 C20 C21 C22 -0.1(13) . .
C18 N5 C22 C21 0.0(10) . .
Ru1 N5 C22 C21 -179.4(5) . .
C20 C21 C22 N5 -0.6(12) . .
P3 P2 F10 F19 131(3) . .
F22 P2 F10 F19 -105(3) . .
F11 P2 F10 F19 -110(3) . .
F9 P2 F10 F19 -18(3) . .
F13 P2 F10 F19 50(3) . .
F12 P2 F10 F19 160(3) . .
F8 P2 F10 F19 74(3) . .
F14 P2 F10 F19 153(3) . .
F17 P2 F10 F19 -123(3) . .
P3 P2 F10 F18 -48(2) . .
F19 P2 F10 F18 -179(3) . .
F22 P2 F10 F18 75(2) . .
F11 P2 F10 F18 71.1(15) . .
F9 P2 F10 F18 162.8(15) . .
F13 P2 F10 F18 -129.0(17) . .
F12 P2 F10 F18 -19.2(14) . .
F8 P2 F10 F18 -105.6(15) . .
F14 P2 F10 F18 -26.3(16) . .
F17 P2 F10 F18 57.8(16) . .
F19 P2 F10 P3 -131(3) . .
F22 P2 F10 P3 124(2) . .
F11 P2 F10 P3 119.6(18) . .
F9 P2 F10 P3 -148.7(18) . .
F13 P2 F10 P3 -81(2) . .
F12 P2 F10 P3 29.3(17) . .
F8 P2 F10 P3 -57.1(17) . .
F14 P2 F10 P3 22.2(19) . .
F17 P2 F10 P3 106.2(19) . .
F19 P2 P3 F21 -168(4) . .
F22 P2 P3 F21 25(5) . .
F11 P2 P3 F21 57(5) . .
F9 P2 P3 F21 -80(5) . .
F7 P2 P3 F21 -22(4) . .
F13 P2 P3 F21 -95(5) . .
F10 P2 P3 F21 163(4) . .
F12 P2 P3 F21 112(5) . .
F8 P2 P3 F21 -127(5) . .
F14 P2 P3 F21 86(6) . .
F17 P2 P3 F21 75(5) . .
F19 P2 P3 F23 -18(3) . .
F22 P2 P3 F23 176(2) . .
F11 P2 P3 F23 -152.7(13) . .
F9 P2 P3 F23 71(3) . .
F7 P2 P3 F23 128(2) . .
F13 P2 P3 F23 55.7(18) . .
F10 P2 P3 F23 -46(2) . .
F12 P2 P3 F23 -98(3) . .
F8 P2 P3 F23 23.0(12) . .
F14 P2 P3 F23 -124(6) . .
F17 P2 P3 F23 -134.4(16) . .
F19 P2 P3 F22 166(3) . .
F11 P2 P3 F22 31.7(16) . .
F9 P2 P3 F22 -105(3) . .
F7 P2 P3 F22 -47.7(18) . .
F13 P2 P3 F22 -120.0(19) . .
F10 P2 P3 F22 137.9(19) . .
F12 P2 P3 F22 86(3) . .
F8 P2 P3 F22 -152.6(17) . .
F14 P2 P3 F22 61(5) . .
F17 P2 P3 F22 50.0(18) . .
F19 P2 P3 F18 71(3) . .
F22 P2 P3 F18 -95(2) . .
F11 P2 P3 F18 -63.5(17) . .
F9 P2 P3 F18 160(2) . .
F7 P2 P3 F18 -142.9(17) . .
F13 P2 P3 F18 144.9(19) . .
F10 P2 P3 F18 42.7(17) . .
F12 P2 P3 F18 -9(2) . .
F8 P2 P3 F18 112.2(17) . .
F14 P2 P3 F18 -35(5) . .
F17 P2 P3 F18 -45.2(18) . .
F19 P2 P3 F20 -97(3) . .
F22 P2 P3 F20 97(2) . .
F11 P2 P3 F20 128.7(17) . .
F9 P2 P3 F20 -8(3) . .
F7 P2 P3 F20 49.3(16) . .
F13 P2 P3 F20 -22.9(15) . .
F10 P2 P3 F20 -125.1(17) . .
F12 P2 P3 F20 -177(3) . .
F8 P2 P3 F20 -55.6(16) . .
F14 P2 P3 F20 158(5) . .
F17 P2 P3 F20 147.0(18) . .
F22 P2 P3 F19 -166(3) . .
F11 P2 P3 F19 -135(3) . .
F9 P2 P3 F19 89(3) . .
F7 P2 P3 F19 146(2) . .
F13 P2 P3 F19 74(3) . .
F10 P2 P3 F19 -28.5(19) . .
F12 P2 P3 F19 -80(3) . .
F8 P2 P3 F19 41(3) . .
F14 P2 P3 F19 -106(5) . .
F17 P2 P3 F19 -116(3) . .
F19 P2 P3 F10 28.5(19) . .
F22 P2 P3 F10 -137.9(19) . .
F11 P2 P3 F10 -106.2(14) . .
F9 P2 P3 F10 117(3) . .
F7 P2 P3 F10 174.4(6) . .
F13 P2 P3 F10 102.2(15) . .
F12 P2 P3 F10 -52(3) . .
F8 P2 P3 F10 69.5(14) . .
F14 P2 P3 F10 -77(5) . .
F17 P2 P3 F10 -87.9(13) . .
F19 F10 P3 P2 -45(3) . .
F18 F10 P3 P2 125(2) . .
F19 F10 P3 F21 157(5) . .
P2 F10 P3 F21 -158(5) . .
F18 F10 P3 F21 -33(4) . .
F19 F10 P3 F23 94(3) . .
P2 F10 P3 F23 139(2) . .
F18 F10 P3 F23 -95.8(18) . .
F19 F10 P3 F22 -83(3) . .
P2 F10 P3 F22 -37.8(18) . .
F18 F10 P3 F22 87(2) . .
F19 F10 P3 F18 -170(3) . .
P2 F10 P3 F18 -125(2) . .
F19 F10 P3 F20 17(3) . .
P2 F10 P3 F20 62(2) . .
F18 F10 P3 F20 -173(2) . .
P2 F10 P3 F19 45(3) . .
F18 F10 P3 F19 170(3) . .
F19 F10 F18 P3 12(4) . .
P2 F10 F18 P3 13.0(6) . .
F19 F10 F18 P2 -1(3) . .
P3 F10 F18 P2 -13.0(6) . .
P2 P3 F18 F10 -39.7(17) . .
F21 P3 F18 F10 167.1(17) . .
F23 P3 F18 F10 77.7(13) . .
F22 P3 F18 F10 -102.5(17) . .
F20 P3 F18 F10 32(10) . .
F19 P3 F18 F10 -4.1(13) . .
F21 P3 F18 P2 -153(2) . .
F23 P3 F18 P2 117(2) . .
F22 P3 F18 P2 -62.8(19) . .
F20 P3 F18 P2 72(9) . .
F19 P3 F18 P2 35.6(16) . .
F10 P3 F18 P2 39.7(17) . .
P3 P2 F18 F10 134(2) . .
F19 P2 F18 F10 0.4(15) . .
F22 P2 F18 F10 -128.8(17) . .
F11 P2 F18 F10 -102.6(10) . .
F9 P2 F18 F10 -28(2) . .
F7 P2 F18 F10 174.2(7) . .
F13 P2 F18 F10 85.9(19) . .
F12 P2 F18 F10 144(3) . .
F8 P2 F18 F10 77.0(10) . .
F14 P2 F18 F10 148.9(18) . .
F17 P2 F18 F10 -98.7(15) . .
F19 P2 F18 P3 -134(2) . .
F22 P2 F18 P3 97(2) . .
F11 P2 F18 P3 123.3(18) . .
F9 P2 F18 P3 -162(2) . .
F7 P2 F18 P3 40.1(19) . .
F13 P2 F18 P3 -48(2) . .
F10 P2 F18 P3 -134(2) . .
F12 P2 F18 P3 10(2) . .
F8 P2 F18 P3 -57.1(17) . .
F14 P2 F18 P3 14.8(19) . .
F17 P2 F18 P3 127(2) . .
F18 F10 F19 P2 1(4) . .
P3 F10 F19 P2 11.4(6) . .
P2 F10 F19 P3 -11.4(6) . .
F18 F10 F19 P3 -10(3) . .
P3 P2 F19 F10 -65(4) . .
F22 P2 F19 F10 98(3) . .
F11 P2 F19 F10 74(2) . .
F9 P2 F19 F10 159(3) . .
F7 P2 F19 F10 -170.7(12) . .
F13 P2 F19 F10 -133(3) . .
F12 P2 F19 F10 -22(3) . .
F8 P2 F19 F10 -102(2) . .
F14 P2 F19 F10 -36(3) . .
F17 P2 F19 F10 56(3) . .
F22 P2 F19 P3 163(4) . .
F11 P2 F19 P3 139(3) . .
F9 P2 F19 P3 -137(2) . .
F7 P2 F19 P3 -106(3) . .
F13 P2 F19 P3 -68(3) . .
F10 P2 F19 P3 65(4) . .
F12 P2 F19 P3 43(2) . .
F8 P2 F19 P3 -37(3) . .
F14 P2 F19 P3 29(2) . .
F17 P2 F19 P3 121(3) . .
P2 P3 F19 F10 114(4) . .
F23 P3 F19 F10 -82(3) . .
F22 P3 F19 F10 102(3) . .
F18 P3 F19 F10 8(3) . .
F20 P3 F19 F10 -164(3) . .
F23 P3 F19 P2 164(3) . .
F22 P3 F19 P2 -12(3) . .
F18 P3 F19 P2 -106(3) . .
F20 P3 F19 P2 82(3) . .
F10 P3 F19 P2 -114(4) . .
F21 P3 F20 P2 151(2) . .
F23 P3 F20 P2 -118.6(19) . .
F22 P3 F20 P2 62.3(19) . .
F18 P3 F20 P2 -73(9) . .
F19 P3 F20 P2 -36.9(16) . .
F10 P3 F20 P2 -43.9(14) . .
F19 P2 F20 P3 129(2) . .
F22 P2 F20 P3 -98(2) . .
F11 P2 F20 P3 -113(2) . .
F9 P2 F20 P3 175(2) . .
F7 P2 F20 P3 -65.3(19) . .
F13 P2 F20 P3 79(4) . .
F10 P2 F20 P3 111.6(19) . .
F12 P2 F20 P3 2.2(19) . .
F8 P2 F20 P3 65.3(18) . .
F14 P2 F20 P3 -8.1(19) . .
F17 P2 F20 P3 -106(3) . .
F23 P3 F21 P2 -154(5) . .
F22 P3 F21 P2 22(4) . .
F18 P3 F21 P2 118(5) . .
F20 P3 F21 P2 -71(5) . .
F10 P3 F21 P2 145(8) . .
F19 P2 F21 P3 20(6) . .
F22 P2 F21 P3 -154(5) . .
F11 P2 F21 P3 -129(5) . .
F9 P2 F21 P3 126(5) . .
F7 P2 F21 P3 150(5) . .
F13 P2 F21 P3 80(5) . .
F10 P2 F21 P3 -22(5) . .
F12 P2 F21 P3 -48(4) . .
F8 P2 F21 P3 47(4) . .
F14 P2 F21 P3 -47(5) . .
F17 P2 F21 P3 -111(5) . .
F19 P2 F22 P3 -167(3) . .
F11 P2 F22 P3 -122(3) . .
F9 P2 F22 P3 145.9(17) . .
F7 P2 F22 P3 51.3(19) . .
F13 P2 F22 P3 78(2) . .
F10 P2 F22 P3 -130(2) . .
F12 P2 F22 P3 -38.5(16) . .
F8 P2 F22 P3 52(3) . .
F14 P2 F22 P3 -18.7(19) . .
F17 P2 F22 P3 -107(2) . .
F21 P3 F22 P2 -167(3) . .
F18 P3 F22 P2 89(2) . .
F20 P3 F22 P2 -82(2) . .
F19 P3 F22 P2 8.3(18) . .
F10 P3 F22 P2 32.5(16) . .
F21 P3 F23 P2 165(3) . .
F18 P3 F23 P2 -91(2) . .
F20 P3 F23 P2 80(2) . .
F19 P3 F23 P2 -11(2) . .
F10 P3 F23 P2 -35.2(19) . .
F19 P2 F23 P3 166(3) . .
F22 P2 F23 P3 -8(4) . .
F11 P2 F23 P3 63(3) . .
F9 P2 F23 P3 -143(2) . .
F7 P2 F23 P3 -46(2) . .
F13 P2 F23 P3 -101(2) . .
F10 P2 F23 P3 138(2) . .
F12 P2 F23 P3 44(2) . .
F8 P2 F23 P3 -120(3) . .
F14 P2 F23 P3 20(2) . .
F17 P2 F23 P3 74(3) . .
